data_4083178
loop_
_publ_author_name
'Burgun, Alexandre'
'Gendron, Fr\'ed\'eric'
'Sumby, Christopher J.'
'Roisnel, Thierry'
'Cador, Olivier'
'Costuas, Karine'
'Halet, Jean-Fran\,cois'
'Bruce, Michael I.'
'Lapinte, Claude'

_publ_section_title
;
 Hexatriynediyl Chain Spanning Two Cp*(dppe)M Termini (M = Fe, Ru):
 Evidence for the Dependence of Electronic and Magnetic Couplings on the
 Relative Orientation of the Termini
;
_journal_issue 10
_journal_name_full Organometallics
_journal_page_first 2613
_journal_paper_doi 10.1021/om500328y
_journal_volume 33
_journal_year 2014
_chemical_formula_moiety 'C78 H78 Fe P4 Ru, F6 P'
_chemical_formula_sum 'C78 H78 F6 Fe P5 Ru'
_chemical_formula_weight 1441.17
_space_group_IT_number 15
_symmetry_cell_setting monoclinic
_symmetry_space_group_name_Hall '-C 2yc'
_symmetry_space_group_name_H-M 'C 1 2/c 1'
_atom_sites_solution_hydrogens geom
_atom_sites_solution_primary direct
_atom_sites_solution_secondary difmap
_cell_angle_alpha 90.00
_cell_angle_beta 91.638(4)
_cell_angle_gamma 90.00
_cell_formula_units_Z 8
_cell_length_a 15.6981(6)
_cell_length_b 36.3877(13)
_cell_length_c 31.6438(15)
_cell_measurement_reflns_used 36446
_cell_measurement_temperature 150(2)
_cell_measurement_theta_max 28.8921
_cell_measurement_theta_min 2.4520
_cell_volume 18068.1(13)
_computing_cell_refinement
;
CrysAlisPro, Oxford Diffraction Ltd.,
Version 1.171.34.36 (release 02-08-2010 CrysAlis171 .NET)
(compiled Aug  2 2010,13:00:58)
;
_computing_data_collection
;
CrysAlisPro, Oxford Diffraction Ltd.,
Version 1.171.34.36 (release 02-08-2010 CrysAlis171 .NET)
(compiled Aug  2 2010,13:00:58)
;
_computing_data_reduction
;
CrysAlisPro, Oxford Diffraction Ltd.,
Version 1.171.34.36 (release 02-08-2010 CrysAlis171 .NET)
(compiled Aug  2 2010,13:00:58)
;
_computing_molecular_graphics 'X-Seed (Barbour)'
_computing_publication_material 'CIFTAB (Sheldrick)'
_computing_structure_refinement 'SHELXL-97 (Sheldrick, 1997)'
_computing_structure_solution 'SHELXS-97 (Sheldrick, 1990)'
_diffrn_ambient_temperature 150(2)
_diffrn_detector_area_resol_mean 16.1695
_diffrn_measured_fraction_theta_full 0.999
_diffrn_measured_fraction_theta_max 0.898
_diffrn_measurement_details
;
  1 omega  -21.00   12.00   1.0000   54.0000
omega____ theta____ kappa____ phi______ frames
    -      -21.8895  -77.0000  120.0000 33

  2 omega  -96.00   -8.00   1.0000   54.0000
omega____ theta____ kappa____ phi______ frames
    -      -21.8895  -37.0000  -30.0000 88

  3 omega  -95.00   11.00   1.0000   54.0000
omega____ theta____ kappa____ phi______ frames
    -      -21.8895  -77.0000 -120.0000 106

  4 omega -105.00  -79.00   1.0000   54.0000
omega____ theta____ kappa____ phi______ frames
    -      -21.8895  179.0000 -150.0000 26

  5 omega  -53.00   55.00   1.0000   54.0000
omega____ theta____ kappa____ phi______ frames
    -       21.4207  -37.0000 -120.0000 108

  6 omega  -13.00   95.00   1.0000   54.0000
omega____ theta____ kappa____ phi______ frames
    -       21.4207   77.0000  120.0000 108

  7 omega   34.00  103.00   1.0000   54.0000
omega____ theta____ kappa____ phi______ frames
    -       21.4207  179.0000  120.0000 69

  8 omega   34.00   59.00   1.0000   54.0000
omega____ theta____ kappa____ phi______ frames
    -       21.4207  179.0000  -90.0000 25

  9 omega -105.00  -32.00   1.0000   54.0000
omega____ theta____ kappa____ phi______ frames
    -      -21.8895  179.0000    0.0000 73

;
_diffrn_measurement_device_type 'Xcalibur, Eos'
_diffrn_measurement_method '\w scans'
_diffrn_radiation_monochromator graphite
_diffrn_radiation_source 'Enhance (Mo) X-ray Source'
_diffrn_radiation_type MoK\a
_diffrn_radiation_wavelength 0.71073
_diffrn_reflns_av_R_equivalents 0.0698
_diffrn_reflns_av_sigmaI/netI 0.0621
_diffrn_reflns_limit_h_max 20
_diffrn_reflns_limit_h_min -21
_diffrn_reflns_limit_k_max 49
_diffrn_reflns_limit_k_min -47
_diffrn_reflns_limit_l_max 42
_diffrn_reflns_limit_l_min -42
_diffrn_reflns_number 101820
_diffrn_reflns_theta_full 25.00
_diffrn_reflns_theta_max 29.08
_diffrn_reflns_theta_min 2.46
_exptl_absorpt_coefficient_mu 0.462
_exptl_absorpt_correction_T_max 1.00000
_exptl_absorpt_correction_T_min 0.64357
_exptl_absorpt_correction_type multi-scan
_exptl_absorpt_process_details
;
CrysAlisPro, Oxford Diffraction Ltd.,
Version 1.171.34.36 (release 02-08-2010 CrysAlis171 .NET)
(compiled Aug  2 2010,13:00:58)
Empirical absorption correction using spherical harmonics,
 implemented in SCALE3 ABSPACK scaling algorithm.
;
_exptl_crystal_colour 'dark blue'
_exptl_crystal_density_diffrn 1.060
_exptl_crystal_density_method 'not measured'
_exptl_crystal_description prism
_exptl_crystal_F_000 5960
_exptl_crystal_size_max 0.45
_exptl_crystal_size_mid 0.33
_exptl_crystal_size_min 0.25
_platon_squeeze_details
;
;
_refine_diff_density_max 0.943
_refine_diff_density_min -0.822
_refine_diff_density_rms 0.110
_refine_ls_extinction_method none
_refine_ls_goodness_of_fit_ref 1.097
_refine_ls_hydrogen_treatment constr
_refine_ls_matrix_type full
_refine_ls_number_parameters 830
_refine_ls_number_reflns 21737
_refine_ls_number_restraints 16
_refine_ls_restrained_S_all 1.099
_refine_ls_R_factor_all 0.1117
_refine_ls_R_factor_gt 0.0824
_refine_ls_shift/su_max 0.001
_refine_ls_shift/su_mean 0.000
_refine_ls_structure_factor_coef Fsqd
_refine_ls_weighting_details 'calc w=1/[\s^2^(Fo^2^)+(0.0994P)^2^+89.6798P] where P=(Fo^2^+2Fc^2^)/3'
_refine_ls_weighting_scheme calc
_refine_ls_wR_factor_gt 0.2186
_refine_ls_wR_factor_ref 0.2345
_reflns_number_gt 15092
_reflns_number_total 21737
_reflns_threshold_expression >2sigma(I)
_cod_data_source_file om500328y_si_002.cif
_cod_data_source_block ABA156
_cod_depositor_comments 'Adding full bibliography for 4083176--4083178.cif.'
_cod_original_sg_symbol_H-M 'C 2/c'
_cod_database_code 4083178

loop_
_symmetry_equiv_pos_as_xyz
'x, y, z'
'-x, y, -z+1/2'
'x+1/2, y+1/2, z'
'-x+1/2, y+1/2, -z+1/2'
'-x, -y, -z'
'x, -y, z-1/2'
'-x+1/2, -y+1/2, -z'
'x+1/2, -y+1/2, z-1/2'

loop_
_atom_site_label
_atom_site_type_symbol
_atom_site_fract_x
_atom_site_fract_y
_atom_site_fract_z
_atom_site_U_iso_or_equiv
_atom_site_adp_type
_atom_site_occupancy
_atom_site_symmetry_multiplicity
_atom_site_calc_flag
_atom_site_refinement_flags
_atom_site_disorder_assembly
_atom_site_disorder_group
Ru1 Ru 0.84865(3) 0.122132(12) 0.607091(13) 0.02940(13) Uani 0.50 1 d P A 1
Fe1 Fe 0.84865(3) 0.122132(12) 0.607091(13) 0.02940(13) Uani 0.50 1 d P A 2
P1A P 0.75309(8) 0.08267(3) 0.63224(4) 0.0335(3) Uani 1 1 d . . .
P1B P 0.76320(7) 0.03958(3) 0.36282(4) 0.0307(2) Uani 1 1 d . . .
Ru2 Ru 0.71102(3) 0.079182(13) 0.314037(14) 0.02992(12) Uani 0.50 1 d P B 1
Fe2 Fe 0.71102(3) 0.079182(13) 0.314037(14) 0.02992(12) Uani 0.50 1 d P B 2
C2A C 0.7113(4) 0.10390(14) 0.67985(15) 0.0412(11) Uani 1 1 d . A .
H2A1 H 0.6618 0.0898 0.6898 0.049 Uiso 1 1 calc R . .
H2A2 H 0.7557 0.1043 0.7027 0.049 Uiso 1 1 calc R . .
C2B C 0.8564(3) 0.06219(13) 0.38762(15) 0.0338(10) Uani 1 1 d . B .
H2B1 H 0.8766 0.0481 0.4128 0.041 Uiso 1 1 calc R . .
H2B2 H 0.9033 0.0636 0.3674 0.041 Uiso 1 1 calc R . .
C3A C 0.6844(4) 0.14323(16) 0.66801(17) 0.0475(13) Uani 1 1 d . . .
H3A1 H 0.6787 0.1579 0.6941 0.057 Uiso 1 1 calc R A .
H3A2 H 0.6281 0.1426 0.6531 0.057 Uiso 1 1 calc R . .
C3B C 0.8291(3) 0.10083(14) 0.40058(15) 0.0378(10) Uani 1 1 d . . .
H3B1 H 0.8803 0.1161 0.4063 0.045 Uiso 1 1 calc R B .
H3B2 H 0.7967 0.0994 0.4269 0.045 Uiso 1 1 calc R . .
P4A P 0.76291(8) 0.16540(3) 0.63365(4) 0.0338(3) Uani 1 1 d . A .
P4B P 0.76188(7) 0.12274(3) 0.35857(4) 0.0297(2) Uani 1 1 d . B .
C5A C 0.8999(3) 0.11843(11) 0.66103(15) 0.0324(9) Uani 1 1 d . . .
C5B C 0.8197(3) 0.07608(12) 0.29296(13) 0.0291(9) Uani 1 1 d . . .
C6A C 0.9381(3) 0.11718(12) 0.69537(15) 0.0344(10) Uani 1 1 d . A .
C6B C 0.8898(3) 0.07434(12) 0.27657(14) 0.0301(9) Uani 1 1 d . B .
C7A C 0.9796(3) 0.11747(12) 0.73296(14) 0.0339(10) Uani 1 1 d . . .
C7B C 0.9653(3) 0.07384(11) 0.25837(14) 0.0301(9) Uani 1 1 d . . .
C10A C 0.8668(3) 0.09538(13) 0.54526(14) 0.0361(10) Uani 1 1 d . . .
C10B C 0.6206(3) 0.11076(15) 0.27464(16) 0.0399(11) Uani 1 1 d . . .
C11A C 0.9402(3) 0.09015(14) 0.57229(15) 0.0396(11) Uani 1 1 d . A .
C11B C 0.5739(3) 0.09071(16) 0.30548(15) 0.0418(12) Uani 1 1 d . B .
C12A C 0.9743(3) 0.12597(13) 0.58122(14) 0.0372(10) Uani 1 1 d . . .
C12B C 0.5878(3) 0.05300(17) 0.29801(18) 0.0501(13) Uani 1 1 d . . .
C13A C 0.9215(3) 0.15276(13) 0.56114(14) 0.0371(10) Uani 1 1 d . A .
C13B C 0.6449(3) 0.04851(16) 0.26347(16) 0.0437(12) Uani 1 1 d . B .
C14A C 0.8550(3) 0.13377(14) 0.53873(14) 0.0365(10) Uani 1 1 d . A .
C14B C 0.6615(3) 0.08487(15) 0.24883(15) 0.0395(11) Uani 1 1 d . B .
C15A C 0.8195(4) 0.06498(15) 0.52268(17) 0.0467(12) Uani 1 1 d . A .
H15A H 0.8507 0.0576 0.4977 0.070 Uiso 1 1 calc R . .
H15B H 0.7625 0.0736 0.5140 0.070 Uiso 1 1 calc R . .
H15C H 0.8144 0.0439 0.5417 0.070 Uiso 1 1 calc R . .
C15B C 0.6166(4) 0.15182(16) 0.26802(18) 0.0496(13) Uani 1 1 d . B .
H15D H 0.6741 0.1613 0.2637 0.074 Uiso 1 1 calc R . .
H15E H 0.5927 0.1635 0.2929 0.074 Uiso 1 1 calc R . .
H15F H 0.5803 0.1573 0.2431 0.074 Uiso 1 1 calc R . .
C16A C 0.9793(4) 0.05437(15) 0.58562(18) 0.0498(13) Uani 1 1 d . . .
H16A H 0.9342 0.0362 0.5899 0.075 Uiso 1 1 calc R A .
H16B H 1.0122 0.0578 0.6121 0.075 Uiso 1 1 calc R . .
H16C H 1.0170 0.0456 0.5636 0.075 Uiso 1 1 calc R . .
C16B C 0.5124(3) 0.10738(19) 0.33488(18) 0.0528(14) Uani 1 1 d . . .
H16D H 0.5416 0.1260 0.3523 0.079 Uiso 1 1 calc R B .
H16E H 0.4896 0.0882 0.3531 0.079 Uiso 1 1 calc R . .
H16F H 0.4656 0.1189 0.3185 0.079 Uiso 1 1 calc R . .
C17A C 1.0563(4) 0.13329(17) 0.60471(18) 0.0520(14) Uani 1 1 d . A .
H17A H 1.1031 0.1336 0.5848 0.078 Uiso 1 1 calc R . .
H17B H 1.0665 0.1140 0.6258 0.078 Uiso 1 1 calc R . .
H17C H 1.0532 0.1572 0.6189 0.078 Uiso 1 1 calc R . .
C17B C 0.5427(4) 0.0218(2) 0.3185(2) 0.0699(19) Uani 1 1 d . B .
H17D H 0.4981 0.0123 0.2991 0.105 Uiso 1 1 calc R . .
H17E H 0.5170 0.0304 0.3446 0.105 Uiso 1 1 calc R . .
H17F H 0.5836 0.0021 0.3253 0.105 Uiso 1 1 calc R . .
C18A C 0.9417(4) 0.19258(14) 0.55770(17) 0.0467(12) Uani 1 1 d . . .
H18A H 0.9684 0.2011 0.5843 0.070 Uiso 1 1 calc R A .
H18B H 0.8891 0.2064 0.5520 0.070 Uiso 1 1 calc R . .
H18C H 0.9809 0.1964 0.5346 0.070 Uiso 1 1 calc R . .
C18B C 0.6732(4) 0.01384(19) 0.2437(2) 0.0674(18) Uani 1 1 d . . .
H18D H 0.7350 0.0111 0.2480 0.101 Uiso 1 1 calc R B .
H18E H 0.6593 0.0145 0.2133 0.101 Uiso 1 1 calc R . .
H18F H 0.6442 -0.0070 0.2565 0.101 Uiso 1 1 calc R . .
C19A C 0.7929(4) 0.15237(15) 0.50841(15) 0.0434(12) Uani 1 1 d . . .
H19A H 0.7696 0.1743 0.5218 0.065 Uiso 1 1 calc R A .
H19B H 0.7464 0.1354 0.5010 0.065 Uiso 1 1 calc R . .
H19C H 0.8224 0.1595 0.4828 0.065 Uiso 1 1 calc R . .
C19B C 0.7116(3) 0.09414(19) 0.21022(15) 0.0513(14) Uani 1 1 d . . .
H19D H 0.6802 0.0858 0.1848 0.077 Uiso 1 1 calc R B .
H19E H 0.7671 0.0819 0.2121 0.077 Uiso 1 1 calc R . .
H19F H 0.7200 0.1208 0.2087 0.077 Uiso 1 1 calc R . .
C21A C 0.6539(3) 0.07315(13) 0.60284(15) 0.0381(10) Uani 1 1 d . A .
C21B C 0.7053(3) 0.02683(13) 0.40969(15) 0.0349(10) Uani 1 1 d . B .
C22A C 0.5948(4) 0.04808(17) 0.61707(19) 0.0553(15) Uani 1 1 d . . .
H22A H 0.6081 0.0335 0.6413 0.066 Uiso 1 1 calc R A .
C22B C 0.7401(4) 0.00122(14) 0.43852(17) 0.0454(12) Uani 1 1 d . . .
H22B H 0.7922 -0.0107 0.4326 0.054 Uiso 1 1 calc R B .
C23A C 0.5166(4) 0.0442(2) 0.5962(2) 0.0652(18) Uani 1 1 d . A .
H23A H 0.4766 0.0268 0.6059 0.078 Uiso 1 1 calc R . .
C23B C 0.6987(4) -0.00672(16) 0.47559(17) 0.0507(14) Uani 1 1 d . B .
H23B H 0.7228 -0.0239 0.4951 0.061 Uiso 1 1 calc R . .
C24A C 0.4967(4) 0.06564(17) 0.5613(2) 0.0560(15) Uani 1 1 d . . .
H24A H 0.4428 0.0631 0.5471 0.067 Uiso 1 1 calc R A .
C24B C 0.6234(4) 0.01006(17) 0.48419(19) 0.0538(14) Uani 1 1 d . . .
H24B H 0.5955 0.0044 0.5096 0.065 Uiso 1 1 calc R B .
C25A C 0.5543(3) 0.09042(16) 0.54708(17) 0.0467(12) Uani 1 1 d . A .
H25A H 0.5405 0.1051 0.5230 0.056 Uiso 1 1 calc R . .
C25B C 0.5874(4) 0.03531(17) 0.45609(18) 0.0504(13) Uani 1 1 d . B .
H25B H 0.5351 0.0470 0.4622 0.060 Uiso 1 1 calc R . .
C26A C 0.6325(3) 0.09424(14) 0.56749(15) 0.0374(10) Uani 1 1 d . . .
H26A H 0.6724 0.1115 0.5573 0.045 Uiso 1 1 calc R A .
C26B C 0.6289(3) 0.04334(14) 0.41853(17) 0.0408(11) Uani 1 1 d . . .
H26B H 0.6040 0.0603 0.3990 0.049 Uiso 1 1 calc R B .
C31A C 0.7919(4) 0.03722(13) 0.64769(16) 0.0405(11) Uani 1 1 d . A .
C31B C 0.7983(3) -0.00482(13) 0.34304(15) 0.0377(10) Uani 1 1 d . B .
C32A C 0.8429(3) 0.03339(14) 0.68496(16) 0.0420(11) Uani 1 1 d . . .
H32A H 0.8506 0.0536 0.7036 0.050 Uiso 1 1 calc R A .
C32B C 0.7439(4) -0.03533(15) 0.34382(19) 0.0505(13) Uani 1 1 d . . .
H32B H 0.6915 -0.0336 0.3580 0.061 Uiso 1 1 calc R B .
C33A C 0.8816(4) 0.00008(15) 0.69421(19) 0.0518(14) Uani 1 1 d . A .
H33A H 0.9157 -0.0025 0.7193 0.062 Uiso 1 1 calc R . .
C33B C 0.7653(4) -0.06801(16) 0.3243(2) 0.0596(16) Uani 1 1 d . B .
H33B H 0.7265 -0.0881 0.3237 0.072 Uiso 1 1 calc R . .
C34A C 0.8710(4) -0.02963(15) 0.6671(2) 0.0552(15) Uani 1 1 d . . .
H34A H 0.8987 -0.0523 0.6734 0.066 Uiso 1 1 calc R A .
C34B C 0.8425(4) -0.07115(14) 0.30601(18) 0.0495(13) Uani 1 1 d . . .
H34B H 0.8579 -0.0936 0.2930 0.059 Uiso 1 1 calc R B .
C35A C 0.8204(4) -0.02620(15) 0.63137(19) 0.0541(14) Uani 1 1 d . A .
H35A H 0.8123 -0.0467 0.6132 0.065 Uiso 1 1 calc R . .
C35B C 0.8976(4) -0.04235(14) 0.30620(18) 0.0490(13) Uani 1 1 d . B .
H35B H 0.9514 -0.0450 0.2935 0.059 Uiso 1 1 calc R . .
C36A C 0.7807(4) 0.00692(13) 0.62133(17) 0.0456(12) Uani 1 1 d . . .
H36A H 0.7458 0.0089 0.5964 0.055 Uiso 1 1 calc R A .
C36B C 0.8759(3) -0.00873(13) 0.32497(17) 0.0409(11) Uani 1 1 d . . .
H36B H 0.9150 0.0112 0.3251 0.049 Uiso 1 1 calc R B .
C41A C 0.8139(3) 0.20024(13) 0.66847(15) 0.0388(11) Uani 1 1 d . . .
C41B C 0.6868(3) 0.15134(13) 0.38746(14) 0.0326(9) Uani 1 1 d . . .
C42A C 0.9003(4) 0.20293(13) 0.67319(15) 0.0422(12) Uani 1 1 d . A .
H42A H 0.9355 0.1869 0.6577 0.051 Uiso 1 1 calc R . .
C42B C 0.6477(3) 0.13806(14) 0.42389(15) 0.0383(10) Uani 1 1 d . B .
H42B H 0.6633 0.1147 0.4351 0.046 Uiso 1 1 calc R . .
C43A C 0.9382(4) 0.22880(14) 0.70032(18) 0.0521(14) Uani 1 1 d . . .
H43A H 0.9985 0.2305 0.7031 0.063 Uiso 1 1 calc R A .
C43B C 0.5873(4) 0.15876(17) 0.44316(17) 0.0495(13) Uani 1 1 d . . .
H43B H 0.5618 0.1497 0.4680 0.059 Uiso 1 1 calc R B .
C44A C 0.8867(5) 0.25205(15) 0.72314(19) 0.0631(19) Uani 1 1 d . A .
H44A H 0.9116 0.2692 0.7424 0.076 Uiso 1 1 calc R . .
C44B C 0.5628(4) 0.19240(16) 0.42715(18) 0.0503(13) Uani 1 1 d . B .
H44B H 0.5205 0.2064 0.4408 0.060 Uiso 1 1 calc R . .
C45A C 0.8000(5) 0.25028(16) 0.71785(19) 0.0632(18) Uani 1 1 d . . .
H45A H 0.7653 0.2670 0.7327 0.076 Uiso 1 1 calc R A .
C45B C 0.5997(3) 0.20575(15) 0.39121(17) 0.0442(12) Uani 1 1 d . . .
H45B H 0.5827 0.2289 0.3800 0.053 Uiso 1 1 calc R B .
C46A C 0.7616(4) 0.22430(15) 0.69098(17) 0.0492(13) Uani 1 1 d . A .
H46A H 0.7013 0.2229 0.6879 0.059 Uiso 1 1 calc R . .
C46B C 0.6612(3) 0.18544(13) 0.37164(15) 0.0361(10) Uani 1 1 d . B .
H46B H 0.6865 0.1948 0.3470 0.043 Uiso 1 1 calc R . .
C51A C 0.7000(3) 0.19540(13) 0.59786(15) 0.0394(11) Uani 1 1 d . . .
C51B C 0.8303(3) 0.15882(12) 0.33762(16) 0.0358(10) Uani 1 1 d . . .
C52A C 0.7359(4) 0.22813(14) 0.58408(16) 0.0446(12) Uani 1 1 d . A .
H52A H 0.7897 0.2357 0.5956 0.054 Uiso 1 1 calc R . .
C52B C 0.8673(3) 0.18438(14) 0.36561(18) 0.0440(12) Uani 1 1 d . B .
H52B H 0.8578 0.1824 0.3950 0.053 Uiso 1 1 calc R . .
C53A C 0.6948(5) 0.24979(16) 0.55402(18) 0.0613(18) Uani 1 1 d . . .
H53A H 0.7210 0.2717 0.5445 0.074 Uiso 1 1 calc R A .
C53B C 0.9175(4) 0.21252(15) 0.3508(2) 0.0537(14) Uani 1 1 d . . .
H53B H 0.9421 0.2300 0.3699 0.064 Uiso 1 1 calc R B .
C54A C 0.6174(5) 0.23982(18) 0.53820(19) 0.0652(18) Uani 1 1 d . A .
H54A H 0.5894 0.2546 0.5173 0.078 Uiso 1 1 calc R . .
C54B C 0.9316(4) 0.21504(16) 0.3080(2) 0.0598(16) Uani 1 1 d . B .
H54B H 0.9665 0.2342 0.2976 0.072 Uiso 1 1 calc R . .
C55A C 0.5782(5) 0.20765(19) 0.5526(2) 0.0652(18) Uani 1 1 d . . .
H55A H 0.5230 0.2009 0.5422 0.078 Uiso 1 1 calc R A .
C55B C 0.8957(4) 0.19019(15) 0.2805(2) 0.0502(13) Uani 1 1 d . . .
H55B H 0.9060 0.1921 0.2511 0.060 Uiso 1 1 calc R B .
C56A C 0.6205(4) 0.18610(16) 0.58177(18) 0.0513(13) Uani 1 1 d . A .
H56A H 0.5944 0.1641 0.5912 0.062 Uiso 1 1 calc R . .
C56B C 0.8445(3) 0.16232(13) 0.29517(17) 0.0409(11) Uani 1 1 d . B .
H56B H 0.8190 0.1454 0.2757 0.049 Uiso 1 1 calc R . .
P60 P 0.34184(16) 0.10566(10) 0.44343(11) 0.1182(12) Uani 1 1 d D . .
F61 F 0.4119(7) 0.0931(3) 0.4695(5) 0.286(8) Uani 1 1 d D . .
F62 F 0.3814(10) 0.1176(4) 0.4058(4) 0.311(8) Uani 1 1 d D . .
F63 F 0.2686(9) 0.1109(4) 0.4133(7) 0.385(13) Uani 1 1 d DU . .
F64 F 0.3237(13) 0.0651(3) 0.4345(4) 0.399(14) Uani 1 1 d D . .
F65 F 0.3332(16) 0.1446(3) 0.4575(4) 0.375(12) Uani 1 1 d U . .
F66 F 0.2976(11) 0.0990(5) 0.4889(5) 0.338(9) Uani 1 1 d D . .

loop_
_atom_site_aniso_label
_atom_site_aniso_U_11
_atom_site_aniso_U_22
_atom_site_aniso_U_33
_atom_site_aniso_U_23
_atom_site_aniso_U_13
_atom_site_aniso_U_12
Ru1 0.0407(3) 0.0249(2) 0.0221(2) 0.00381(16) -0.00778(18) -0.00100(18)
Fe1 0.0407(3) 0.0249(2) 0.0221(2) 0.00381(16) -0.00778(18) -0.00100(18)
P1A 0.0466(7) 0.0280(6) 0.0257(5) 0.0064(4) -0.0042(5) -0.0024(5)
P1B 0.0269(5) 0.0299(6) 0.0353(6) -0.0003(5) -0.0015(4) -0.0011(4)
Ru2 0.0249(2) 0.0344(2) 0.0301(2) -0.00167(18) -0.00511(17) -0.00161(18)
Fe2 0.0249(2) 0.0344(2) 0.0301(2) -0.00167(18) -0.00511(17) -0.00161(18)
C2A 0.055(3) 0.039(3) 0.030(2) 0.009(2) 0.004(2) 0.000(2)
C2B 0.031(2) 0.034(2) 0.035(2) -0.0025(19) -0.0070(18) 0.0030(18)
C3A 0.053(3) 0.052(3) 0.038(3) 0.005(2) 0.007(2) 0.011(3)
C3B 0.034(2) 0.041(3) 0.038(2) -0.006(2) -0.009(2) 0.006(2)
P4A 0.0463(7) 0.0279(6) 0.0270(5) 0.0052(4) -0.0047(5) 0.0034(5)
P4B 0.0257(5) 0.0305(6) 0.0328(6) -0.0002(4) -0.0025(4) -0.0007(4)
C5A 0.039(2) 0.0199(19) 0.038(2) 0.0003(17) 0.0006(19) 0.0018(17)
C5B 0.031(2) 0.029(2) 0.026(2) -0.0038(16) -0.0063(17) 0.0009(17)
C6A 0.045(3) 0.023(2) 0.035(2) 0.0003(17) -0.007(2) -0.0006(18)
C6B 0.034(2) 0.026(2) 0.030(2) 0.0002(16) -0.0047(18) -0.0006(17)
C7A 0.045(3) 0.024(2) 0.033(2) 0.0007(17) -0.0015(19) 0.0034(18)
C7B 0.034(2) 0.025(2) 0.031(2) 0.0002(16) -0.0053(17) -0.0003(16)
C10A 0.043(3) 0.035(2) 0.029(2) -0.0023(18) -0.0073(19) -0.001(2)
C10B 0.035(2) 0.047(3) 0.037(2) -0.001(2) -0.010(2) 0.006(2)
C11A 0.042(3) 0.043(3) 0.034(2) -0.004(2) -0.006(2) 0.002(2)
C11B 0.027(2) 0.064(3) 0.034(2) 0.000(2) -0.0071(19) -0.005(2)
C12A 0.045(3) 0.039(3) 0.027(2) 0.0044(19) -0.0062(19) 0.003(2)
C12B 0.037(3) 0.063(4) 0.050(3) -0.002(3) -0.011(2) -0.015(2)
C13A 0.047(3) 0.036(2) 0.028(2) 0.0009(18) -0.001(2) -0.001(2)
C13B 0.034(2) 0.059(3) 0.038(3) -0.014(2) -0.006(2) -0.012(2)
C14A 0.044(3) 0.042(3) 0.024(2) 0.0036(18) -0.0055(19) 0.002(2)
C14B 0.029(2) 0.056(3) 0.033(2) -0.006(2) -0.0099(19) 0.010(2)
C15A 0.058(3) 0.040(3) 0.041(3) -0.013(2) -0.003(2) -0.011(2)
C15B 0.046(3) 0.053(3) 0.050(3) 0.004(3) -0.007(2) 0.011(2)
C16A 0.060(3) 0.041(3) 0.048(3) 0.008(2) -0.005(3) 0.010(2)
C16B 0.025(2) 0.082(4) 0.051(3) 0.005(3) -0.005(2) 0.001(3)
C17A 0.049(3) 0.058(3) 0.048(3) 0.003(3) -0.012(3) -0.009(3)
C17B 0.054(4) 0.085(5) 0.069(4) 0.007(4) -0.016(3) -0.033(3)
C18A 0.064(4) 0.036(3) 0.039(3) 0.001(2) -0.002(2) -0.007(2)
C18B 0.066(4) 0.070(4) 0.065(4) -0.027(3) -0.023(3) 0.000(3)
C19A 0.056(3) 0.046(3) 0.028(2) 0.003(2) -0.009(2) 0.007(2)
C19B 0.042(3) 0.084(4) 0.028(2) 0.003(3) 0.000(2) 0.015(3)
C21A 0.046(3) 0.033(2) 0.035(2) 0.0043(19) 0.001(2) -0.003(2)
C21B 0.032(2) 0.038(2) 0.034(2) 0.0014(19) 0.0011(18) -0.0031(19)
C22A 0.063(4) 0.054(3) 0.049(3) 0.021(3) -0.004(3) -0.023(3)
C22B 0.052(3) 0.038(3) 0.046(3) 0.003(2) -0.001(2) -0.006(2)
C23A 0.056(4) 0.072(4) 0.067(4) 0.016(3) -0.006(3) -0.025(3)
C23B 0.070(4) 0.043(3) 0.039(3) 0.004(2) 0.001(3) -0.018(3)
C24A 0.049(3) 0.058(4) 0.061(4) 0.006(3) -0.010(3) -0.018(3)
C24B 0.058(4) 0.057(3) 0.047(3) -0.004(3) 0.013(3) -0.019(3)
C25A 0.044(3) 0.053(3) 0.042(3) 0.007(2) -0.013(2) -0.007(2)
C25B 0.043(3) 0.056(3) 0.052(3) -0.003(3) 0.009(2) -0.009(3)
C26A 0.040(3) 0.039(3) 0.033(2) 0.0075(19) -0.0026(19) -0.010(2)
C26B 0.038(3) 0.037(3) 0.047(3) -0.001(2) -0.001(2) -0.005(2)
C31A 0.057(3) 0.028(2) 0.037(2) 0.0078(19) -0.001(2) 0.000(2)
C31B 0.044(3) 0.029(2) 0.040(3) 0.0008(19) -0.005(2) 0.0004(19)
C32A 0.052(3) 0.032(2) 0.041(3) 0.010(2) -0.006(2) -0.006(2)
C32B 0.046(3) 0.042(3) 0.063(4) -0.010(3) 0.003(3) -0.010(2)
C33A 0.064(4) 0.037(3) 0.054(3) 0.015(2) -0.013(3) -0.009(2)
C33B 0.056(4) 0.039(3) 0.084(5) -0.012(3) -0.002(3) -0.004(3)
C34A 0.070(4) 0.031(3) 0.064(4) 0.015(2) -0.005(3) 0.004(3)
C34B 0.068(4) 0.028(2) 0.051(3) -0.003(2) -0.010(3) 0.009(2)
C35A 0.075(4) 0.034(3) 0.053(3) 0.001(2) 0.003(3) -0.007(3)
C35B 0.064(4) 0.032(3) 0.051(3) 0.006(2) 0.002(3) 0.016(2)
C36A 0.067(4) 0.030(2) 0.040(3) 0.007(2) -0.004(2) -0.008(2)
C36B 0.042(3) 0.029(2) 0.051(3) 0.008(2) -0.004(2) -0.001(2)
C41A 0.056(3) 0.028(2) 0.032(2) 0.0045(18) -0.007(2) 0.006(2)
C41B 0.029(2) 0.040(2) 0.029(2) -0.0043(18) -0.0027(17) -0.0032(18)
C42A 0.066(3) 0.028(2) 0.032(2) 0.0008(19) -0.012(2) -0.002(2)
C42B 0.042(3) 0.040(3) 0.033(2) 0.003(2) -0.003(2) 0.000(2)
C43A 0.074(4) 0.030(3) 0.050(3) 0.002(2) -0.022(3) 0.004(2)
C43B 0.054(3) 0.060(3) 0.035(3) 0.005(2) 0.010(2) 0.001(3)
C44A 0.105(5) 0.035(3) 0.048(3) -0.008(2) -0.033(3) 0.014(3)
C44B 0.050(3) 0.055(3) 0.046(3) -0.006(2) 0.005(2) 0.018(3)
C45A 0.106(6) 0.038(3) 0.046(3) 0.000(2) -0.013(3) 0.024(3)
C45B 0.048(3) 0.039(3) 0.045(3) 0.006(2) 0.000(2) 0.011(2)
C46A 0.067(4) 0.038(3) 0.042(3) -0.001(2) -0.004(3) 0.015(3)
C46B 0.037(2) 0.034(2) 0.037(2) 0.0013(19) -0.0009(19) 0.0013(19)
C51A 0.053(3) 0.034(2) 0.030(2) -0.0014(19) -0.006(2) 0.011(2)
C51B 0.029(2) 0.029(2) 0.049(3) -0.001(2) -0.001(2) 0.0007(18)
C52A 0.064(3) 0.033(2) 0.036(3) 0.007(2) -0.001(2) 0.011(2)
C52B 0.043(3) 0.037(3) 0.053(3) -0.009(2) 0.006(2) -0.008(2)
C53A 0.103(5) 0.042(3) 0.039(3) 0.014(2) 0.002(3) 0.024(3)
C53B 0.046(3) 0.037(3) 0.078(4) -0.010(3) 0.003(3) -0.012(2)
C54A 0.098(5) 0.056(4) 0.041(3) 0.010(3) -0.015(3) 0.028(4)
C54B 0.049(3) 0.039(3) 0.092(5) 0.006(3) 0.019(3) -0.008(3)
C55A 0.072(4) 0.070(4) 0.053(3) 0.004(3) -0.028(3) 0.018(3)
C55B 0.050(3) 0.042(3) 0.059(3) 0.011(3) 0.015(3) 0.003(2)
C56A 0.058(3) 0.045(3) 0.050(3) 0.006(2) -0.006(3) 0.009(3)
C56B 0.039(3) 0.031(2) 0.053(3) 0.006(2) 0.006(2) 0.007(2)
P60 0.0640(14) 0.153(3) 0.136(2) 0.072(2) -0.0293(15) -0.0301(15)
F61 0.179(9) 0.236(11) 0.430(19) 0.000(12) -0.202(12) 0.025(8)
F62 0.297(16) 0.40(2) 0.248(13) 0.076(13) 0.194(13) 0.007(14)
F63 0.199(12) 0.273(15) 0.67(3) 0.16(2) -0.225(17) -0.061(11)
F64 0.76(3) 0.149(9) 0.273(14) 0.045(9) -0.329(19) -0.149(14)
F65 0.82(4) 0.133(8) 0.180(10) -0.003(7) 0.185(16) 0.086(15)
F66 0.316(18) 0.37(2) 0.335(19) 0.190(18) 0.075(15) -0.062(16)

loop_
_atom_type_symbol
_atom_type_description
_atom_type_scat_dispersion_real
_atom_type_scat_dispersion_imag
_atom_type_scat_source
C C 0.0033 0.0016 'International Tables Vol C Tables 4.2.6.8 and 6.1.1.4'
H H 0.0000 0.0000 'International Tables Vol C Tables 4.2.6.8 and 6.1.1.4'
F F 0.0171 0.0103 'International Tables Vol C Tables 4.2.6.8 and 6.1.1.4'
P P 0.1023 0.0942 'International Tables Vol C Tables 4.2.6.8 and 6.1.1.4'
Fe Fe 0.3463 0.8444 'International Tables Vol C Tables 4.2.6.8 and 6.1.1.4'
Ru Ru -1.2594 0.8363 'International Tables Vol C Tables 4.2.6.8 and 6.1.1.4'

loop_
_geom_angle_atom_site_label_1
_geom_angle_atom_site_label_2
_geom_angle_atom_site_label_3
_geom_angle
_geom_angle_site_symmetry_1
C5A Ru1 C12A 88.69(19) .
C5A Ru1 C11A 98.67(19) .
C12A Ru1 C11A 38.65(19) .
C5A Ru1 C13A 115.15(19) .
C12A Ru1 C13A 38.11(18) .
C11A Ru1 C13A 64.47(19) .
C5A Ru1 C14A 151.3(2) .
C12A Ru1 C14A 63.24(18) .
C11A Ru1 C14A 63.74(18) .
C13A Ru1 C14A 37.85(18) .
C5A Ru1 C10A 135.47(18) .
C12A Ru1 C10A 63.34(18) .
C11A Ru1 C10A 37.99(17) .
C13A Ru1 C10A 63.38(18) .
C14A Ru1 C10A 37.58(18) .
C5A Ru1 P1A 84.51(14) .
C12A Ru1 P1A 143.50(13) .
C11A Ru1 P1A 107.21(14) .
C13A Ru1 P1A 159.03(13) .
C14A Ru1 P1A 121.35(14) .
C10A Ru1 P1A 97.85(13) .
C5A Ru1 P4A 87.45(14) .
C12A Ru1 P4A 131.18(14) .
C11A Ru1 P4A 167.28(14) .
C13A Ru1 P4A 102.84(13) .
C14A Ru1 P4A 106.01(13) .
C10A Ru1 P4A 137.08(13) .
P1A Ru1 P4A 84.38(5) .
C21A P1A C31A 103.8(2) .
C21A P1A C2A 100.3(2) .
C31A P1A C2A 106.7(2) .
C21A P1A Ru1 120.74(16) .
C31A P1A Ru1 117.02(18) .
C2A P1A Ru1 106.32(17) .
C21B P1B C31B 102.5(2) .
C21B P1B C2B 100.1(2) .
C31B P1B C2B 107.4(2) .
C21B P1B Ru2 122.78(16) .
C31B P1B Ru2 116.10(16) .
C2B P1B Ru2 106.05(16) .
C5B Ru2 C10B 114.57(19) .
C5B Ru2 C13B 97.37(18) .
C10B Ru2 C13B 64.2(2) .
C5B Ru2 C14B 88.42(18) .
C10B Ru2 C14B 37.62(18) .
C13B Ru2 C14B 38.0(2) .
C5B Ru2 C11B 150.94(18) .
C10B Ru2 C11B 38.19(19) .
C13B Ru2 C11B 64.3(2) .
C14B Ru2 C11B 63.09(18) .
C5B Ru2 C12B 134.6(2) .
C10B Ru2 C12B 62.9(2) .
C13B Ru2 C12B 38.4(2) .
C14B Ru2 C12B 62.5(2) .
C11B Ru2 C12B 37.4(2) .
C5B Ru2 P1B 83.51(13) .
C10B Ru2 P1B 160.93(15) .
C13B Ru2 P1B 109.32(16) .
C14B Ru2 P1B 144.91(14) .
C11B Ru2 P1B 122.83(14) .
C12B Ru2 P1B 100.43(16) .
C5B Ru2 P4B 87.39(13) .
C10B Ru2 P4B 101.51(14) .
C13B Ru2 P4B 165.66(16) .
C14B Ru2 P4B 129.19(15) .
C11B Ru2 P4B 105.70(15) .
C12B Ru2 P4B 137.89(17) .
P1B Ru2 P4B 84.60(4) .
C3A C2A P1A 107.2(3) .
C3A C2A H2A1 110.3 .
P1A C2A H2A1 110.3 .
C3A C2A H2A2 110.3 .
P1A C2A H2A2 110.3 .
H2A1 C2A H2A2 108.5 .
C3B C2B P1B 107.5(3) .
C3B C2B H2B1 110.2 .
P1B C2B H2B1 110.2 .
C3B C2B H2B2 110.2 .
P1B C2B H2B2 110.2 .
H2B1 C2B H2B2 108.5 .
C2A C3A P4A 111.5(4) .
C2A C3A H3A1 109.3 .
P4A C3A H3A1 109.3 .
C2A C3A H3A2 109.3 .
P4A C3A H3A2 109.3 .
H3A1 C3A H3A2 108.0 .
C2B C3B P4B 111.2(3) .
C2B C3B H3B1 109.4 .
P4B C3B H3B1 109.4 .
C2B C3B H3B2 109.4 .
P4B C3B H3B2 109.4 .
H3B1 C3B H3B2 108.0 .
C51A P4A C41A 100.1(2) .
C51A P4A C3A 105.4(3) .
C41A P4A C3A 103.5(3) .
C51A P4A Ru1 120.09(16) .
C41A P4A Ru1 116.72(17) .
C3A P4A Ru1 109.26(18) .
C51B P4B C41B 99.5(2) .
C51B P4B C3B 103.9(2) .
C41B P4B C3B 104.3(2) .
C51B P4B Ru2 118.61(16) .
C41B P4B Ru2 119.31(14) .
C3B P4B Ru2 109.29(16) .
C6A C5A Ru1 175.7(4) .
C6B C5B Ru2 176.2(4) .
C5A C6A C7A 177.4(5) .
C5B C6B C7B 177.7(5) .
C7A C7A C6A 177.9(7) 2_756
C7B C7B C6B 179.2(3) 2_755
C14A C10A C11A 108.5(4) .
C14A C10A C15A 126.4(4) .
C11A C10A C15A 124.5(5) .
C14A C10A Ru1 71.1(3) .
C11A C10A Ru1 69.6(3) .
C15A C10A Ru1 132.1(4) .
C14B C10B C11B 107.7(5) .
C14B C10B C15B 126.7(5) .
C11B C10B C15B 125.2(5) .
C14B C10B Ru2 71.4(3) .
C11B C10B Ru2 71.4(3) .
C15B C10B Ru2 128.5(4) .
C10A C11A C12A 106.7(4) .
C10A C11A C16A 127.1(5) .
C12A C11A C16A 126.0(5) .
C10A C11A Ru1 72.5(3) .
C12A C11A Ru1 70.3(3) .
C16A C11A Ru1 126.5(4) .
C12B C11B C10B 107.2(5) .
C12B C11B C16B 127.3(5) .
C10B C11B C16B 124.8(5) .
C12B C11B Ru2 71.4(3) .
C10B C11B Ru2 70.4(3) .
C16B C11B Ru2 130.5(3) .
C13A C12A C11A 109.0(4) .
C13A C12A C17A 125.8(5) .
C11A C12A C17A 124.9(5) .
C13A C12A Ru1 71.7(3) .
C11A C12A Ru1 71.1(3) .
C17A C12A Ru1 127.3(4) .
C11B C12B C13B 109.8(5) .
C11B C12B C17B 126.1(6) .
C13B C12B C17B 123.7(6) .
C11B C12B Ru2 71.3(3) .
C13B C12B Ru2 70.3(3) .
C17B C12B Ru2 130.7(4) .
C12A C13A C14A 107.5(4) .
C12A C13A C18A 125.4(5) .
C14A C13A C18A 126.2(4) .
C12A C13A Ru1 70.2(3) .
C14A C13A Ru1 72.1(3) .
C18A C13A Ru1 131.5(4) .
C14B C13B C12B 105.3(5) .
C14B C13B C18B 126.2(5) .
C12B C13B C18B 128.1(6) .
C14B C13B Ru2 71.2(3) .
C12B C13B Ru2 71.4(3) .
C18B C13B Ru2 127.0(4) .
C10A C14A C13A 108.3(4) .
C10A C14A C19A 127.7(4) .
C13A C14A C19A 123.4(4) .
C10A C14A Ru1 71.3(3) .
C13A C14A Ru1 70.0(3) .
C19A C14A Ru1 131.5(4) .
C10B C14B C13B 109.9(5) .
C10B C14B C19B 125.1(5) .
C13B C14B C19B 125.0(5) .
C10B C14B Ru2 71.0(3) .
C13B C14B Ru2 70.8(3) .
C19B C14B Ru2 127.1(3) .
C10A C15A H15A 109.5 .
C10A C15A H15B 109.5 .
H15A C15A H15B 109.5 .
C10A C15A H15C 109.5 .
H15A C15A H15C 109.5 .
H15B C15A H15C 109.5 .
C10B C15B H15D 109.5 .
C10B C15B H15E 109.5 .
H15D C15B H15E 109.5 .
C10B C15B H15F 109.5 .
H15D C15B H15F 109.5 .
H15E C15B H15F 109.5 .
C11A C16A H16A 109.5 .
C11A C16A H16B 109.5 .
H16A C16A H16B 109.5 .
C11A C16A H16C 109.5 .
H16A C16A H16C 109.5 .
H16B C16A H16C 109.5 .
C11B C16B H16D 109.5 .
C11B C16B H16E 109.5 .
H16D C16B H16E 109.5 .
C11B C16B H16F 109.5 .
H16D C16B H16F 109.5 .
H16E C16B H16F 109.5 .
C12A C17A H17A 109.5 .
C12A C17A H17B 109.5 .
H17A C17A H17B 109.5 .
C12A C17A H17C 109.5 .
H17A C17A H17C 109.5 .
H17B C17A H17C 109.5 .
C12B C17B H17D 109.5 .
C12B C17B H17E 109.5 .
H17D C17B H17E 109.5 .
C12B C17B H17F 109.5 .
H17D C17B H17F 109.5 .
H17E C17B H17F 109.5 .
C13A C18A H18A 109.5 .
C13A C18A H18B 109.5 .
H18A C18A H18B 109.5 .
C13A C18A H18C 109.5 .
H18A C18A H18C 109.5 .
H18B C18A H18C 109.5 .
C13B C18B H18D 109.5 .
C13B C18B H18E 109.5 .
H18D C18B H18E 109.5 .
C13B C18B H18F 109.5 .
H18D C18B H18F 109.5 .
H18E C18B H18F 109.5 .
C14A C19A H19A 109.5 .
C14A C19A H19B 109.5 .
H19A C19A H19B 109.5 .
C14A C19A H19C 109.5 .
H19A C19A H19C 109.5 .
H19B C19A H19C 109.5 .
C14B C19B H19D 109.5 .
C14B C19B H19E 109.5 .
H19D C19B H19E 109.5 .
C14B C19B H19F 109.5 .
H19D C19B H19F 109.5 .
H19E C19B H19F 109.5 .
C22A C21A C26A 118.4(5) .
C22A C21A P1A 121.9(4) .
C26A C21A P1A 119.3(4) .
C26B C21B C22B 118.8(5) .
C26B C21B P1B 120.8(4) .
C22B C21B P1B 120.3(4) .
C23A C22A C21A 120.3(5) .
C23A C22A H22A 119.8 .
C21A C22A H22A 119.8 .
C23B C22B C21B 120.3(5) .
C23B C22B H22B 119.9 .
C21B C22B H22B 119.9 .
C24A C23A C22A 120.0(6) .
C24A C23A H23A 120.0 .
C22A C23A H23A 120.0 .
C24B C23B C22B 120.3(6) .
C24B C23B H23B 119.8 .
C22B C23B H23B 119.8 .
C25A C24A C23A 120.1(5) .
C25A C24A H24A 120.0 .
C23A C24A H24A 120.0 .
C23B C24B C25B 120.5(5) .
C23B C24B H24B 119.7 .
C25B C24B H24B 119.7 .
C24A C25A C26A 120.2(5) .
C24A C25A H25A 119.9 .
C26A C25A H25A 119.9 .
C24B C25B C26B 119.3(5) .
C24B C25B H25B 120.3 .
C26B C25B H25B 120.3 .
C25A C26A C21A 120.9(5) .
C25A C26A H26A 119.6 .
C21A C26A H26A 119.6 .
C21B C26B C25B 120.7(5) .
C21B C26B H26B 119.7 .
C25B C26B H26B 119.7 .
C36A C31A C32A 118.8(5) .
C36A C31A P1A 121.5(4) .
C32A C31A P1A 119.3(4) .
C36B C31B C32B 118.4(5) .
C36B C31B P1B 121.1(4) .
C32B C31B P1B 120.4(4) .
C33A C32A C31A 119.9(5) .
C33A C32A H32A 120.1 .
C31A C32A H32A 120.1 .
C33B C32B C31B 121.2(5) .
C33B C32B H32B 119.4 .
C31B C32B H32B 119.4 .
C32A C33A C34A 120.6(5) .
C32A C33A H33A 119.7 .
C34A C33A H33A 119.7 .
C34B C33B C32B 119.4(6) .
C34B C33B H33B 120.3 .
C32B C33B H33B 120.3 .
C35A C34A C33A 119.7(5) .
C35A C34A H34A 120.1 .
C33A C34A H34A 120.1 .
C35B C34B C33B 120.5(5) .
C35B C34B H34B 119.8 .
C33B C34B H34B 119.8 .
C34A C35A C36A 120.9(5) .
C34A C35A H35A 119.5 .
C36A C35A H35A 119.5 .
C34B C35B C36B 120.7(6) .
C34B C35B H35B 119.6 .
C36B C35B H35B 119.6 .
C35A C36A C31A 120.2(5) .
C35A C36A H36A 119.9 .
C31A C36A H36A 119.9 .
C31B C36B C35B 119.8(5) .
C31B C36B H36B 120.1 .
C35B C36B H36B 120.1 .
C42A C41A C46A 119.5(5) .
C42A C41A P4A 121.8(4) .
C46A C41A P4A 118.7(4) .
C46B C41B C42B 118.2(4) .
C46B C41B P4B 120.6(4) .
C42B C41B P4B 121.0(4) .
C41A C42A C43A 121.3(5) .
C41A C42A H42A 119.3 .
C43A C42A H42A 119.3 .
C43B C42B C41B 120.0(5) .
C43B C42B H42B 120.0 .
C41B C42B H42B 120.0 .
C44A C43A C42A 119.2(6) .
C44A C43A H43A 120.4 .
C42A C43A H43A 120.4 .
C42B C43B C44B 121.1(5) .
C42B C43B H43B 119.5 .
C44B C43B H43B 119.5 .
C45A C44A C43A 120.0(6) .
C45A C44A H44A 120.0 .
C43A C44A H44A 120.0 .
C43B C44B C45B 119.8(5) .
C43B C44B H44B 120.1 .
C45B C44B H44B 120.1 .
C44A C45A C46A 121.1(6) .
C44A C45A H45A 119.4 .
C46A C45A H45A 119.4 .
C46B C45B C44B 119.9(5) .
C46B C45B H45B 120.1 .
C44B C45B H45B 120.1 .
C45A C46A C41A 118.8(6) .
C45A C46A H46A 120.6 .
C41A C46A H46A 120.6 .
C45B C46B C41B 121.0(5) .
C45B C46B H46B 119.5 .
C41B C46B H46B 119.5 .
C56A C51A C52A 117.7(5) .
C56A C51A P4A 123.1(4) .
C52A C51A P4A 119.1(4) .
C56B C51B C52B 118.8(5) .
C56B C51B P4B 122.2(4) .
C52B C51B P4B 119.0(4) .
C53A C52A C51A 121.2(6) .
C53A C52A H52A 119.4 .
C51A C52A H52A 119.4 .
C53B C52B C51B 120.6(5) .
C53B C52B H52B 119.7 .
C51B C52B H52B 119.7 .
C54A C53A C52A 120.0(6) .
C54A C53A H53A 120.0 .
C52A C53A H53A 120.0 .
C52B C53B C54B 119.3(5) .
C52B C53B H53B 120.3 .
C54B C53B H53B 120.3 .
C53A C54A C55A 120.1(5) .
C53A C54A H54A 120.0 .
C55A C54A H54A 120.0 .
C55B C54B C53B 120.4(5) .
C55B C54B H54B 119.8 .
C53B C54B H54B 119.8 .
C56A C55A C54A 119.2(6) .
C56A C55A H55A 120.4 .
C54A C55A H55A 120.4 .
C54B C55B C56B 120.3(6) .
C54B C55B H55B 119.9 .
C56B C55B H55B 119.9 .
C55A C56A C51A 121.7(6) .
C55A C56A H56A 119.1 .
C51A C56A H56A 119.1 .
C51B C56B C55B 120.6(5) .
C51B C56B H56B 119.7 .
C55B C56B H56B 119.7 .
F62 P60 F61 103.4(10) .
F62 P60 F63 76.9(10) .
F61 P60 F63 168.4(9) .
F62 P60 F65 90.3(8) .
F61 P60 F65 101.8(10) .
F63 P60 F65 89.7(10) .
F62 P60 F64 102.9(11) .
F61 P60 F64 86.3(7) .
F63 P60 F64 82.4(7) .
F65 P60 F64 162.6(12) .
F62 P60 F66 170.5(10) .
F61 P60 F66 77.5(9) .
F63 P60 F66 104.1(11) .
F65 P60 F66 80.3(9) .
F64 P60 F66 86.5(9) .

loop_
_geom_bond_atom_site_label_1
_geom_bond_atom_site_label_2
_geom_bond_distance
_geom_bond_site_symmetry_2
Ru1 C5A 1.871(5) .
Ru1 C12A 2.162(5) .
Ru1 C11A 2.173(5) .
Ru1 C13A 2.182(5) .
Ru1 C14A 2.209(4) .
Ru1 C10A 2.211(5) .
Ru1 P1A 2.2393(13) .
Ru1 P4A 2.2497(13) .
P1A C21A 1.824(5) .
P1A C31A 1.824(5) .
P1A C2A 1.831(5) .
P1B C21B 1.822(5) .
P1B C31B 1.823(5) .
P1B C2B 1.835(5) .
P1B Ru2 2.2491(12) .
Ru2 C5B 1.853(4) .
Ru2 C10B 2.188(5) .
Ru2 C13B 2.188(5) .
Ru2 C14B 2.194(5) .
Ru2 C11B 2.201(5) .
Ru2 C12B 2.203(5) .
Ru2 P4B 2.2521(12) .
C2A C3A 1.536(7) .
C2A H2A1 0.9900 .
C2A H2A2 0.9900 .
C2B C3B 1.529(6) .
C2B H2B1 0.9900 .
C2B H2B2 0.9900 .
C3A P4A 1.852(6) .
C3A H3A1 0.9900 .
C3A H3A2 0.9900 .
C3B P4B 1.853(5) .
C3B H3B1 0.9900 .
C3B H3B2 0.9900 .
P4A C51A 1.840(5) .
P4A C41A 1.847(5) .
P4B C51B 1.832(5) .
P4B C41B 1.835(5) .
C5A C6A 1.227(6) .
C5B C6B 1.231(6) .
C6A C7A 1.340(6) .
C6B C7B 1.333(6) .
C7A C7A 1.239(9) 2_756
C7B C7B 1.225(9) 2_755
C10A C14A 1.424(7) .
C10A C11A 1.428(7) .
C10A C15A 1.502(6) .
C10B C14B 1.413(7) .
C10B C11B 1.436(7) .
C10B C15B 1.510(7) .
C11A C12A 1.434(7) .
C11A C16A 1.495(7) .
C11B C12B 1.410(8) .
C11B C16B 1.489(8) .
C12A C13A 1.418(7) .
C12A C17A 1.492(7) .
C12B C13B 1.442(8) .
C12B C17B 1.496(8) .
C13A C14A 1.424(7) .
C13A C18A 1.488(7) .
C13B C14B 1.428(8) .
C13B C18B 1.483(8) .
C14A C19A 1.508(6) .
C14B C19B 1.510(7) .
C15A H15A 0.9800 .
C15A H15B 0.9800 .
C15A H15C 0.9800 .
C15B H15D 0.9800 .
C15B H15E 0.9800 .
C15B H15F 0.9800 .
C16A H16A 0.9800 .
C16A H16B 0.9800 .
C16A H16C 0.9800 .
C16B H16D 0.9800 .
C16B H16E 0.9800 .
C16B H16F 0.9800 .
C17A H17A 0.9800 .
C17A H17B 0.9800 .
C17A H17C 0.9800 .
C17B H17D 0.9800 .
C17B H17E 0.9800 .
C17B H17F 0.9800 .
C18A H18A 0.9800 .
C18A H18B 0.9800 .
C18A H18C 0.9800 .
C18B H18D 0.9800 .
C18B H18E 0.9800 .
C18B H18F 0.9800 .
C19A H19A 0.9800 .
C19A H19B 0.9800 .
C19A H19C 0.9800 .
C19B H19D 0.9800 .
C19B H19E 0.9800 .
C19B H19F 0.9800 .
C21A C22A 1.385(7) .
C21A C26A 1.390(7) .
C21B C26B 1.377(7) .
C21B C22B 1.404(7) .
C22A C23A 1.385(8) .
C22A H22A 0.9500 .
C22B C23B 1.388(8) .
C22B H22B 0.9500 .
C23A C24A 1.381(9) .
C23A H23A 0.9500 .
C23B C24B 1.364(9) .
C23B H23B 0.9500 .
C24A C25A 1.362(8) .
C24A H24A 0.9500 .
C24B C25B 1.388(9) .
C24B H24B 0.9500 .
C25A C26A 1.378(7) .
C25A H25A 0.9500 .
C25B C26B 1.402(7) .
C25B H25B 0.9500 .
C26A H26A 0.9500 .
C26B H26B 0.9500 .
C31A C36A 1.391(7) .
C31A C32A 1.413(7) .
C31B C36B 1.368(7) .
C31B C32B 1.401(7) .
C32A C33A 1.383(7) .
C32A H32A 0.9500 .
C32B C33B 1.385(8) .
C32B H32B 0.9500 .
C33A C34A 1.387(8) .
C33A H33A 0.9500 .
C33B C34B 1.363(9) .
C33B H33B 0.9500 .
C34A C35A 1.370(8) .
C34A H34A 0.9500 .
C34B C35B 1.359(8) .
C34B H34B 0.9500 .
C35A C36A 1.389(8) .
C35A H35A 0.9500 .
C35B C36B 1.406(7) .
C35B H35B 0.9500 .
C36A H36A 0.9500 .
C36B H36B 0.9500 .
C41A C42A 1.364(8) .
C41A C46A 1.407(7) .
C41B C46B 1.393(7) .
C41B C42B 1.407(7) .
C42A C43A 1.395(7) .
C42A H42A 0.9500 .
C42B C43B 1.368(7) .
C42B H42B 0.9500 .
C43A C44A 1.387(9) .
C43A H43A 0.9500 .
C43B C44B 1.375(8) .
C43B H43B 0.9500 .
C44A C45A 1.368(10) .
C44A H44A 0.9500 .
C44B C45B 1.380(8) .
C44B H44B 0.9500 .
C45A C46A 1.396(9) .
C45A H45A 0.9500 .
C45B C46B 1.377(7) .
C45B H45B 0.9500 .
C46A H46A 0.9500 .
C46B H46B 0.9500 .
C51A C56A 1.376(8) .
C51A C52A 1.392(7) .
C51B C56B 1.374(7) .
C51B C52B 1.399(7) .
C52A C53A 1.381(7) .
C52A H52A 0.9500 .
C52B C53B 1.382(7) .
C52B H52B 0.9500 .
C53A C54A 1.351(10) .
C53A H53A 0.9500 .
C53B C54B 1.383(9) .
C53B H53B 0.9500 .
C54A C55A 1.404(10) .
C54A H54A 0.9500 .
C54B C55B 1.365(9) .
C54B H54B 0.9500 .
C55A C56A 1.369(8) .
C55A H55A 0.9500 .
C55B C56B 1.383(7) .
C55B H55B 0.9500 .
C56A H56A 0.9500 .
C56B H56B 0.9500 .
P60 F62 1.425(8) .
P60 F61 1.430(8) .
P60 F63 1.485(10) .
P60 F65 1.492(10) .
P60 F64 1.530(10) .
P60 F66 1.635(14) .

loop_
_geom_torsion_atom_site_label_1
_geom_torsion_atom_site_label_2
_geom_torsion_atom_site_label_3
_geom_torsion_atom_site_label_4
_geom_torsion
C5A Ru1 P1A C21A 168.7(2)
C12A Ru1 P1A C21A -111.0(3)
C11A Ru1 P1A C21A -93.9(2)
C13A Ru1 P1A C21A -30.8(4)
C14A Ru1 P1A C21A -24.6(3)
C10A Ru1 P1A C21A -56.1(2)
P4A Ru1 P1A C21A 80.8(2)
C5A Ru1 P1A C31A -63.3(2)
C12A Ru1 P1A C31A 17.0(3)
C11A Ru1 P1A C31A 34.1(2)
C13A Ru1 P1A C31A 97.2(4)
C14A Ru1 P1A C31A 103.4(2)
C10A Ru1 P1A C31A 71.9(2)
P4A Ru1 P1A C31A -151.30(19)
C5A Ru1 P1A C2A 55.7(2)
C12A Ru1 P1A C2A 136.0(3)
C11A Ru1 P1A C2A 153.1(2)
C13A Ru1 P1A C2A -143.8(4)
C14A Ru1 P1A C2A -137.7(2)
C10A Ru1 P1A C2A -169.1(2)
P4A Ru1 P1A C2A -32.31(18)
C21B P1B Ru2 C5B 170.9(2)
C31B P1B Ru2 C5B -62.0(2)
C2B P1B Ru2 C5B 57.1(2)
C21B P1B Ru2 C10B -26.9(5)
C31B P1B Ru2 C10B 100.1(5)
C2B P1B Ru2 C10B -140.7(4)
C21B P1B Ru2 C13B -93.5(2)
C31B P1B Ru2 C13B 33.5(2)
C2B P1B Ru2 C13B 152.7(2)
C21B P1B Ru2 C14B -111.2(3)
C31B P1B Ru2 C14B 15.8(3)
C2B P1B Ru2 C14B 135.0(3)
C21B P1B Ru2 C11B -22.3(3)
C31B P1B Ru2 C11B 104.7(3)
C2B P1B Ru2 C11B -136.1(2)
C21B P1B Ru2 C12B -54.8(2)
C31B P1B Ru2 C12B 72.2(2)
C2B P1B Ru2 C12B -168.6(2)
C21B P1B Ru2 P4B 82.92(19)
C31B P1B Ru2 P4B -150.03(19)
C2B P1B Ru2 P4B -30.85(16)
C21A P1A C2A C3A -76.1(4)
C31A P1A C2A C3A 176.0(4)
Ru1 P1A C2A C3A 50.4(4)
C21B P1B C2B C3B -78.5(4)
C31B P1B C2B C3B 174.8(3)
Ru2 P1B C2B C3B 50.1(3)
P1A C2A C3A P4A -41.4(5)
P1B C2B C3B P4B -42.7(4)
C2A C3A P4A C51A 146.2(4)
C2A C3A P4A C41A -109.2(4)
C2A C3A P4A Ru1 15.9(4)
C5A Ru1 P4A C51A 165.2(3)
C12A Ru1 P4A C51A 79.2(3)
C11A Ru1 P4A C51A 46.0(6)
C13A Ru1 P4A C51A 50.0(2)
C14A Ru1 P4A C51A 11.0(3)
C10A Ru1 P4A C51A -14.6(3)
P1A Ru1 P4A C51A -110.1(2)
C5A Ru1 P4A C41A 43.9(2)
C12A Ru1 P4A C41A -42.1(2)
C11A Ru1 P4A C41A -75.3(6)
C13A Ru1 P4A C41A -71.3(2)
C14A Ru1 P4A C41A -110.3(2)
C10A Ru1 P4A C41A -135.8(3)
P1A Ru1 P4A C41A 128.68(17)
C5A Ru1 P4A C3A -73.0(2)
C12A Ru1 P4A C3A -159.0(2)
C11A Ru1 P4A C3A 167.8(6)
C13A Ru1 P4A C3A 171.8(2)
C14A Ru1 P4A C3A 132.8(2)
C10A Ru1 P4A C3A 107.3(3)
P1A Ru1 P4A C3A 11.8(2)
C2B C3B P4B C51B -109.6(4)
C2B C3B P4B C41B 146.6(3)
C2B C3B P4B Ru2 18.0(4)
C5B Ru2 P4B C51B 45.0(2)
C10B Ru2 P4B C51B -69.6(2)
C13B Ru2 P4B C51B -64.9(6)
C14B Ru2 P4B C51B -40.8(2)
C11B Ru2 P4B C51B -108.7(2)
C12B Ru2 P4B C51B -131.7(3)
P1B Ru2 P4B C51B 128.72(17)
C5B Ru2 P4B C41B 166.5(2)
C10B Ru2 P4B C41B 51.9(2)
C13B Ru2 P4B C41B 56.6(6)
C14B Ru2 P4B C41B 80.7(2)
C11B Ru2 P4B C41B 12.8(2)
C12B Ru2 P4B C41B -10.2(3)
P1B Ru2 P4B C41B -109.79(18)
C5B Ru2 P4B C3B -73.7(2)
C10B Ru2 P4B C3B 171.7(2)
C13B Ru2 P4B C3B 176.4(6)
C14B Ru2 P4B C3B -159.6(2)
C11B Ru2 P4B C3B 132.6(2)
C12B Ru2 P4B C3B 109.6(3)
P1B Ru2 P4B C3B 9.98(18)
C5A Ru1 C10A C14A -136.9(3)
C12A Ru1 C10A C14A -80.0(3)
C11A Ru1 C10A C14A -119.0(4)
C13A Ru1 C10A C14A -37.2(3)
P1A Ru1 C10A C14A 133.0(3)
P4A Ru1 C10A C14A 42.8(4)
C5A Ru1 C10A C11A -17.8(4)
C12A Ru1 C10A C11A 39.0(3)
C13A Ru1 C10A C11A 81.9(3)
C14A Ru1 C10A C11A 119.0(4)
P1A Ru1 C10A C11A -108.0(3)
P4A Ru1 C10A C11A 161.8(2)
C5A Ru1 C10A C15A 100.7(5)
C12A Ru1 C10A C15A 157.6(5)
C11A Ru1 C10A C15A 118.6(6)
C13A Ru1 C10A C15A -159.6(5)
C14A Ru1 C10A C15A -122.4(6)
P1A Ru1 C10A C15A 10.6(5)
P4A Ru1 C10A C15A -79.6(5)
C5B Ru2 C10B C14B 50.0(4)
C13B Ru2 C10B C14B -36.3(3)
C11B Ru2 C10B C14B -116.8(4)
C12B Ru2 C10B C14B -79.3(3)
P1B Ru2 C10B C14B -110.4(4)
P4B Ru2 C10B C14B 142.4(3)
C5B Ru2 C10B C11B 166.8(3)
C13B Ru2 C10B C11B 80.5(3)
C14B Ru2 C10B C11B 116.8(4)
C12B Ru2 C10B C11B 37.4(3)
P1B Ru2 C10B C11B 6.3(6)
P4B Ru2 C10B C11B -100.8(3)
C5B Ru2 C10B C15B -72.6(5)
C13B Ru2 C10B C15B -158.9(5)
C14B Ru2 C10B C15B -122.6(6)
C11B Ru2 C10B C15B 120.7(6)
C12B Ru2 C10B C15B 158.1(6)
P1B Ru2 C10B C15B 127.0(5)
P4B Ru2 C10B C15B 19.8(5)
C14A C10A C11A C12A -1.6(6)
C15A C10A C11A C12A 169.9(5)
Ru1 C10A C11A C12A -62.3(3)
C14A C10A C11A C16A -176.3(5)
C15A C10A C11A C16A -4.8(8)
Ru1 C10A C11A C16A 122.9(6)
C14A C10A C11A Ru1 60.8(3)
C15A C10A C11A Ru1 -127.8(5)
C5A Ru1 C11A C10A 167.5(3)
C12A Ru1 C11A C10A -115.7(4)
C13A Ru1 C11A C10A -78.7(3)
C14A Ru1 C11A C10A -36.5(3)
P1A Ru1 C11A C10A 80.5(3)
P4A Ru1 C11A C10A -74.4(7)
C5A Ru1 C11A C12A -76.8(3)
C13A Ru1 C11A C12A 37.0(3)
C14A Ru1 C11A C12A 79.2(3)
C10A Ru1 C11A C12A 115.7(4)
P1A Ru1 C11A C12A -163.7(2)
P4A Ru1 C11A C12A 41.3(7)
C5A Ru1 C11A C16A 43.9(5)
C12A Ru1 C11A C16A 120.7(5)
C13A Ru1 C11A C16A 157.7(5)
C14A Ru1 C11A C16A -160.0(5)
C10A Ru1 C11A C16A -123.6(6)
P1A Ru1 C11A C16A -43.0(5)
P4A Ru1 C11A C16A 162.0(4)
C14B C10B C11B C12B 0.4(5)
C15B C10B C11B C12B 173.2(5)
Ru2 C10B C11B C12B -62.2(3)
C14B C10B C11B C16B -171.0(4)
C15B C10B C11B C16B 1.8(8)
Ru2 C10B C11B C16B 126.3(5)
C14B C10B C11B Ru2 62.6(3)
C15B C10B C11B Ru2 -124.6(5)
C5B Ru2 C11B C12B 91.5(5)
C10B Ru2 C11B C12B 116.9(4)
C13B Ru2 C11B C12B 36.6(3)
C14B Ru2 C11B C12B 79.2(3)
P1B Ru2 C11B C12B -60.7(3)
P4B Ru2 C11B C12B -154.4(3)
C5B Ru2 C11B C10B -25.4(6)
C13B Ru2 C11B C10B -80.3(3)
C14B Ru2 C11B C10B -37.7(3)
C12B Ru2 C11B C10B -116.9(4)
P1B Ru2 C11B C10B -177.5(2)
P4B Ru2 C11B C10B 88.7(3)
C5B Ru2 C11B C16B -144.9(5)
C10B Ru2 C11B C16B -119.5(7)
C13B Ru2 C11B C16B 160.2(6)
C14B Ru2 C11B C16B -157.2(6)
C12B Ru2 C11B C16B 123.6(7)
P1B Ru2 C11B C16B 63.0(6)
P4B Ru2 C11B C16B -30.8(6)
C10A C11A C12A C13A 1.7(6)
C16A C11A C12A C13A 176.6(5)
Ru1 C11A C12A C13A -62.0(4)
C10A C11A C12A C17A -173.4(5)
C16A C11A C12A C17A 1.5(8)
Ru1 C11A C12A C17A 122.9(5)
C10A C11A C12A Ru1 63.8(3)
C16A C11A C12A Ru1 -121.4(5)
C5A Ru1 C12A C13A -135.9(3)
C11A Ru1 C12A C13A 118.4(4)
C14A Ru1 C12A C13A 37.8(3)
C10A Ru1 C12A C13A 80.1(3)
P1A Ru1 C12A C13A 145.2(2)
P4A Ru1 C12A C13A -50.4(3)
C5A Ru1 C12A C11A 105.7(3)
C13A Ru1 C12A C11A -118.4(4)
C14A Ru1 C12A C11A -80.6(3)
C10A Ru1 C12A C11A -38.4(3)
P1A Ru1 C12A C11A 26.7(4)
P4A Ru1 C12A C11A -168.9(2)
C5A Ru1 C12A C17A -14.4(5)
C11A Ru1 C12A C17A -120.0(6)
C13A Ru1 C12A C17A 121.5(6)
C14A Ru1 C12A C17A 159.4(5)
C10A Ru1 C12A C17A -158.4(5)
P1A Ru1 C12A C17A -93.3(5)
P4A Ru1 C12A C17A 71.1(5)
C10B C11B C12B C13B 1.7(6)
C16B C11B C12B C13B 172.8(5)
Ru2 C11B C12B C13B -60.0(3)
C10B C11B C12B C17B -171.2(5)
C16B C11B C12B C17B -0.1(9)
Ru2 C11B C12B C17B 127.2(6)
C10B C11B C12B Ru2 61.6(3)
C16B C11B C12B Ru2 -127.3(5)
C5B Ru2 C12B C11B -137.0(3)
C10B Ru2 C12B C11B -38.3(3)
C13B Ru2 C12B C11B -120.1(5)
C14B Ru2 C12B C11B -80.8(3)
P1B Ru2 C12B C11B 131.9(3)
P4B Ru2 C12B C11B 38.4(4)
C5B Ru2 C12B C13B -16.9(5)
C10B Ru2 C12B C13B 81.9(4)
C14B Ru2 C12B C13B 39.3(3)
C11B Ru2 C12B C13B 120.1(5)
P1B Ru2 C12B C13B -108.0(3)
P4B Ru2 C12B C13B 158.5(3)
C5B Ru2 C12B C17B 101.1(6)
C10B Ru2 C12B C17B -160.2(7)
C13B Ru2 C12B C17B 117.9(8)
C14B Ru2 C12B C17B 157.2(7)
C11B Ru2 C12B C17B -122.0(8)
P1B Ru2 C12B C17B 9.9(7)
P4B Ru2 C12B C17B -83.6(7)
C11A C12A C13A C14A -1.2(6)
C17A C12A C13A C14A 173.8(5)
Ru1 C12A C13A C14A -62.9(3)
C11A C12A C13A C18A -170.9(5)
C17A C12A C13A C18A 4.2(8)
Ru1 C12A C13A C18A 127.5(5)
C11A C12A C13A Ru1 61.6(4)
C17A C12A C13A Ru1 -123.3(5)
C5A Ru1 C13A C12A 50.2(3)
C11A Ru1 C13A C12A -37.5(3)
C14A Ru1 C13A C12A -116.9(4)
C10A Ru1 C13A C12A -80.0(3)
P1A Ru1 C13A C12A -108.2(4)
P4A Ru1 C13A C12A 143.5(3)
C5A Ru1 C13A C14A 167.1(3)
C12A Ru1 C13A C14A 116.9(4)
C11A Ru1 C13A C14A 79.4(3)
C10A Ru1 C13A C14A 36.9(3)
P1A Ru1 C13A C14A 8.6(6)
P4A Ru1 C13A C14A -99.7(3)
C5A Ru1 C13A C18A -70.0(5)
C12A Ru1 C13A C18A -120.2(6)
C11A Ru1 C13A C18A -157.7(5)
C14A Ru1 C13A C18A 122.9(6)
C10A Ru1 C13A C18A 159.8(5)
P1A Ru1 C13A C18A 131.5(4)
P4A Ru1 C13A C18A 23.3(5)
C11B C12B C13B C14B -3.0(5)
C17B C12B C13B C14B 170.1(5)
Ru2 C12B C13B C14B -63.6(3)
C11B C12B C13B C18B -176.6(5)
C17B C12B C13B C18B -3.6(9)
Ru2 C12B C13B C18B 122.8(6)
C11B C12B C13B Ru2 60.6(4)
C17B C12B C13B Ru2 -126.4(5)
C5B Ru2 C13B C14B -77.9(3)
C10B Ru2 C13B C14B 35.9(3)
C11B Ru2 C13B C14B 78.5(3)
C12B Ru2 C13B C14B 114.2(5)
P1B Ru2 C13B C14B -163.5(2)
P4B Ru2 C13B C14B 30.8(7)
C5B Ru2 C13B C12B 168.0(3)
C10B Ru2 C13B C12B -78.2(4)
C14B Ru2 C13B C12B -114.2(5)
C11B Ru2 C13B C12B -35.6(3)
P1B Ru2 C13B C12B 82.3(3)
P4B Ru2 C13B C12B -83.3(7)
C5B Ru2 C13B C18B 43.8(6)
C10B Ru2 C13B C18B 157.6(6)
C14B Ru2 C13B C18B 121.7(7)
C11B Ru2 C13B C18B -159.8(6)
C12B Ru2 C13B C18B -124.2(7)
P1B Ru2 C13B C18B -41.9(6)
P4B Ru2 C13B C18B 152.5(5)
C11A C10A C14A C13A 0.8(6)
C15A C10A C14A C13A -170.5(5)
Ru1 C10A C14A C13A 60.6(3)
C11A C10A C14A C19A 171.7(5)
C15A C10A C14A C19A 0.4(9)
Ru1 C10A C14A C19A -128.5(5)
C11A C10A C14A Ru1 -59.8(3)
C15A C10A C14A Ru1 129.0(5)
C12A C13A C14A C10A 0.3(5)
C18A C13A C14A C10A 169.8(5)
Ru1 C13A C14A C10A -61.4(3)
C12A C13A C14A C19A -171.1(5)
C18A C13A C14A C19A -1.6(8)
Ru1 C13A C14A C19A 127.2(5)
C12A C13A C14A Ru1 61.6(3)
C18A C13A C14A Ru1 -128.8(5)
C5A Ru1 C14A C10A 93.5(4)
C12A Ru1 C14A C10A 80.3(3)
C11A Ru1 C14A C10A 36.9(3)
C13A Ru1 C14A C10A 118.4(4)
P1A Ru1 C14A C10A -58.0(3)
P4A Ru1 C14A C10A -151.2(3)
C5A Ru1 C14A C13A -24.9(5)
C12A Ru1 C14A C13A -38.1(3)
C11A Ru1 C14A C13A -81.5(3)
C10A Ru1 C14A C13A -118.4(4)
P1A Ru1 C14A C13A -176.4(2)
P4A Ru1 C14A C13A 90.4(3)
C5A Ru1 C14A C19A -142.3(5)
C12A Ru1 C14A C19A -155.5(5)
C11A Ru1 C14A C19A 161.1(5)
C13A Ru1 C14A C19A -117.4(6)
C10A Ru1 C14A C19A 124.3(6)
P1A Ru1 C14A C19A 66.2(5)
P4A Ru1 C14A C19A -27.0(5)
C11B C10B C14B C13B -2.3(5)
C15B C10B C14B C13B -175.0(5)
Ru2 C10B C14B C13B 60.3(3)
C11B C10B C14B C19B 174.9(4)
C15B C10B C14B C19B 2.2(8)
Ru2 C10B C14B C19B -122.5(5)
C11B C10B C14B Ru2 -62.6(3)
C15B C10B C14B Ru2 124.7(5)
C12B C13B C14B C10B 3.3(5)
C18B C13B C14B C10B 177.0(5)
Ru2 C13B C14B C10B -60.4(3)
C12B C13B C14B C19B -173.9(4)
C18B C13B C14B C19B -0.2(8)
Ru2 C13B C14B C19B 122.4(5)
C12B C13B C14B Ru2 63.7(3)
C18B C13B C14B Ru2 -122.5(5)
C5B Ru2 C14B C10B -135.8(3)
C13B Ru2 C14B C10B 120.1(4)
C11B Ru2 C14B C10B 38.2(3)
C12B Ru2 C14B C10B 80.4(3)
P1B Ru2 C14B C10B 147.8(3)
P4B Ru2 C14B C10B -50.5(4)
C5B Ru2 C14B C13B 104.1(3)
C10B Ru2 C14B C13B -120.1(4)
C11B Ru2 C14B C13B -81.8(3)
C12B Ru2 C14B C13B -39.6(3)
P1B Ru2 C14B C13B 27.7(4)
P4B Ru2 C14B C13B -170.6(2)
C5B Ru2 C14B C19B -15.8(5)
C10B Ru2 C14B C19B 120.1(6)
C13B Ru2 C14B C19B -119.9(6)
C11B Ru2 C14B C19B 158.3(6)
C12B Ru2 C14B C19B -159.5(6)
P1B Ru2 C14B C19B -92.1(5)
P4B Ru2 C14B C19B 69.6(5)
C31A P1A C21A C22A 44.5(5)
C2A P1A C21A C22A -65.7(5)
Ru1 P1A C21A C22A 178.1(4)
C31A P1A C21A C26A -142.4(4)
C2A P1A C21A C26A 107.5(4)
Ru1 P1A C21A C26A -8.7(5)
C31B P1B C21B C26B -137.5(4)
C2B P1B C21B C26B 111.9(4)
Ru2 P1B C21B C26B -4.8(5)
C31B P1B C21B C22B 45.6(4)
C2B P1B C21B C22B -65.0(4)
Ru2 P1B C21B C22B 178.3(3)
C26A C21A C22A C23A 0.3(9)
P1A C21A C22A C23A 173.6(5)
C26B C21B C22B C23B -1.1(7)
P1B C21B C22B C23B 175.8(4)
C21A C22A C23A C24A -0.7(11)
C21B C22B C23B C24B 0.5(8)
C22A C23A C24A C25A 0.6(11)
C22B C23B C24B C25B -0.1(9)
C23A C24A C25A C26A -0.1(10)
C23B C24B C25B C26B 0.3(8)
C24A C25A C26A C21A -0.3(9)
C22A C21A C26A C25A 0.2(8)
P1A C21A C26A C25A -173.3(4)
C22B C21B C26B C25B 1.3(7)
P1B C21B C26B C25B -175.6(4)
C24B C25B C26B C21B -0.9(8)
C21A P1A C31A C36A 35.7(5)
C2A P1A C31A C36A 141.1(5)
Ru1 P1A C31A C36A -100.1(5)
C21A P1A C31A C32A -151.6(4)
C2A P1A C31A C32A -46.2(5)
Ru1 P1A C31A C32A 72.6(5)
C21B P1B C31B C36B -143.7(4)
C2B P1B C31B C36B -38.7(5)
Ru2 P1B C31B C36B 79.8(4)
C21B P1B C31B C32B 40.1(5)
C2B P1B C31B C32B 145.1(4)
Ru2 P1B C31B C32B -96.5(4)
C36A C31A C32A C33A 1.1(8)
P1A C31A C32A C33A -171.8(4)
C36B C31B C32B C33B -4.3(9)
P1B C31B C32B C33B 172.0(5)
C31A C32A C33A C34A 0.1(9)
C31B C32B C33B C34B 3.5(10)
C32A C33A C34A C35A -1.3(9)
C32B C33B C34B C35B -1.1(10)
C33A C34A C35A C36A 1.3(10)
C33B C34B C35B C36B -0.5(9)
C34A C35A C36A C31A -0.1(9)
C32A C31A C36A C35A -1.1(8)
P1A C31A C36A C35A 171.6(5)
C32B C31B C36B C35B 2.7(8)
P1B C31B C36B C35B -173.6(4)
C34B C35B C36B C31B -0.4(8)
C51A P4A C41A C42A -122.3(4)
C3A P4A C41A C42A 129.1(4)
Ru1 P4A C41A C42A 9.0(5)
C51A P4A C41A C46A 58.4(4)
C3A P4A C41A C46A -50.2(4)
Ru1 P4A C41A C46A -170.3(3)
C51B P4B C41B C46B 36.1(4)
C3B P4B C41B C46B 143.2(4)
Ru2 P4B C41B C46B -94.5(4)
C51B P4B C41B C42B -149.9(4)
C3B P4B C41B C42B -42.8(4)
Ru2 P4B C41B C42B 79.5(4)
C46A C41A C42A C43A 0.8(7)
P4A C41A C42A C43A -178.5(4)
C46B C41B C42B C43B -1.0(7)
P4B C41B C42B C43B -175.2(4)
C41A C42A C43A C44A 0.5(8)
C41B C42B C43B C44B 0.9(8)
C42A C43A C44A C45A -2.2(9)
C42B C43B C44B C45B -0.2(9)
C43A C44A C45A C46A 2.7(9)
C43B C44B C45B C46B -0.3(9)
C44A C45A C46A C41A -1.4(9)
C42A C41A C46A C45A -0.3(7)
P4A C41A C46A C45A 179.0(4)
C44B C45B C46B C41B 0.2(8)
C42B C41B C46B C45B 0.4(7)
P4B C41B C46B C45B 174.6(4)
C41A P4A C51A C56A -143.9(5)
C3A P4A C51A C56A -36.7(5)
Ru1 P4A C51A C56A 87.0(5)
C41A P4A C51A C52A 40.2(4)
C3A P4A C51A C52A 147.3(4)
Ru1 P4A C51A C52A -89.0(4)
C41B P4B C51B C56B -124.4(4)
C3B P4B C51B C56B 128.2(4)
Ru2 P4B C51B C56B 6.7(5)
C41B P4B C51B C52B 53.6(4)
C3B P4B C51B C52B -53.8(4)
Ru2 P4B C51B C52B -175.3(3)
C56A C51A C52A C53A -2.6(8)
P4A C51A C52A C53A 173.5(4)
C56B C51B C52B C53B -0.3(8)
P4B C51B C52B C53B -178.4(4)
C51A C52A C53A C54A 1.7(9)
C51B C52B C53B C54B -0.6(9)
C52A C53A C54A C55A 0.7(10)
C52B C53B C54B C55B 0.6(9)
C53A C54A C55A C56A -2.0(10)
C53B C54B C55B C56B 0.3(9)
C54A C55A C56A C51A 1.0(10)
C52A C51A C56A C55A 1.3(9)
P4A C51A C56A C55A -174.7(5)
C52B C51B C56B C55B 1.2(7)
P4B C51B C56B C55B 179.2(4)
C54B C55B C56B C51B -1.2(8)

loop_
_platon_squeeze_void_nr
_platon_squeeze_void_average_x
_platon_squeeze_void_average_y
_platon_squeeze_void_average_z
_platon_squeeze_void_volume
_platon_squeeze_void_count_electrons
1 -0.005 0.000 -0.006 5858.9 248.2
